data_7034862
loop_
_publ_author_name
'Silva Valverde, Miguel F.'
'Theuergarten, Eileen'
'Bannenberg, Thomas'
'Freytag, Matthias'
'Jones, Peter G.'
'Tamm, Matthias'

_publ_section_title
;
 Frustrated N-heterocyclic carbene-silylium ion Lewis pairs.
;
_journal_issue 20
_journal_name_full 'Dalton transactions (Cambridge, England : 2003)'
_journal_page_first 9400
_journal_page_last 9408
_journal_paper_doi 10.1039/c5dt01362c
_journal_volume 44
_journal_year 2015
_chemical_formula_sum 'C21 H35.5 Br0.5 F6 N3 O4 S2 Si'
_chemical_formula_weight 640.19
_chemical_name_systematic
; 
 ? 
;
_space_group_IT_number 2
_symmetry_cell_setting triclinic
_symmetry_space_group_name_Hall '-P 1'
_symmetry_space_group_name_H-M 'P -1'
_atom_sites_solution_hydrogens geom
_atom_sites_solution_primary direct
_atom_sites_solution_secondary difmap
_audit_creation_method SHELXL-97
_audit_update_record
;
2015-03-05 deposited with the CCDC.
2015-04-20 downloaded from the CCDC.
;
_cell_angle_alpha 92.433(2)
_cell_angle_beta 92.837(2)
_cell_angle_gamma 109.133(2)
_cell_formula_units_Z 2
_cell_length_a 9.3958(2)
_cell_length_b 10.8527(3)
_cell_length_c 14.7369(3)
_cell_measurement_reflns_used 87602
_cell_measurement_temperature 100(2)
_cell_measurement_theta_max 75.5890
_cell_measurement_theta_min 4.2980
_cell_volume 1415.23(6)
_computing_cell_refinement
; 
CrysAlisPro, Agilent Technologies, 
Version 1.171.36.28 (release 01-02-2013 CrysAlis171 .NET) 
(compiled Feb  1 2013,16:14:44) 
;
_computing_data_collection
; 
CrysAlisPro, Agilent Technologies, 
Version 1.171.36.28 (release 01-02-2013 CrysAlis171 .NET) 
(compiled Feb  1 2013,16:14:44) 
;
_computing_data_reduction
; 
CrysAlisPro, Agilent Technologies, 
Version 1.171.36.28 (release 01-02-2013 CrysAlis171 .NET) 
(compiled Feb  1 2013,16:14:44) 
;
_computing_molecular_graphics 'Bruker XP'
_computing_publication_material SHELXL-97
_computing_structure_refinement 'SHELXL-97 (Sheldrick, 1997)'
_computing_structure_solution 'SHELXS-97 (Sheldrick, 1990)'
_diffrn_ambient_temperature 100(2)
_diffrn_detector_area_resol_mean 10.3543
_diffrn_measured_fraction_theta_full 0.998
_diffrn_measured_fraction_theta_max 0.996
_diffrn_measurement_device_type 'Oxford Diffraction Xcalibur, Atlas, Nova'
_diffrn_measurement_method '\w scans'
_diffrn_radiation_monochromator mirror
_diffrn_radiation_source 'Nova (Cu) X-ray Source'
_diffrn_radiation_type 'Cu K\a'
_diffrn_radiation_wavelength 1.54184
_diffrn_reflns_av_R_equivalents 0.0497
_diffrn_reflns_av_sigmaI/netI 0.0122
_diffrn_reflns_limit_h_max 11
_diffrn_reflns_limit_h_min -11
_diffrn_reflns_limit_k_max 12
_diffrn_reflns_limit_k_min -13
_diffrn_reflns_limit_l_max 18
_diffrn_reflns_limit_l_min -18
_diffrn_reflns_number 113557
_diffrn_reflns_theta_full 75.00
_diffrn_reflns_theta_max 75.72
_diffrn_reflns_theta_min 4.32
_exptl_absorpt_coefficient_mu 3.596
_exptl_absorpt_correction_T_max 1.00000
_exptl_absorpt_correction_T_min 0.33645
_exptl_absorpt_correction_type multi-scan
_exptl_absorpt_process_details
; 
CrysAlisPro, Agilent Technologies, 
Version 1.171.36.28 (release 01-02-2013 CrysAlis171 .NET) 
(compiled Feb  1 2013,16:14:44) 
;
_exptl_crystal_colour colorless
_exptl_crystal_density_diffrn 1.502
_exptl_crystal_density_method 'not measured'
_exptl_crystal_description prism
_exptl_crystal_F_000 664
_exptl_crystal_size_max 0.25
_exptl_crystal_size_mid 0.12
_exptl_crystal_size_min 0.08
_refine_diff_density_max 0.306
_refine_diff_density_min -0.416
_refine_diff_density_rms 0.052
_refine_ls_extinction_method none
_refine_ls_goodness_of_fit_ref 1.045
_refine_ls_hydrogen_treatment constr
_refine_ls_matrix_type full
_refine_ls_number_parameters 424
_refine_ls_number_reflns 5868
_refine_ls_number_restraints 70
_refine_ls_restrained_S_all 1.040
_refine_ls_R_factor_all 0.0301
_refine_ls_R_factor_gt 0.0299
_refine_ls_shift/su_max 0.001
_refine_ls_shift/su_mean 0.000
_refine_ls_structure_factor_coef Fsqd
_refine_ls_weighting_details 'calc w=1/[\s^2^(Fo^2^)+(0.0444P)^2^+0.7441P] where P=(Fo^2^+2Fc^2^)/3'
_refine_ls_weighting_scheme calc
_refine_ls_wR_factor_gt 0.0792
_refine_ls_wR_factor_ref 0.0794
_reflns_number_gt 5800
_reflns_number_total 5868
_reflns_threshold_expression >2sigma(I)
_cod_data_source_file c5dt01362c3.cif
_cod_data_source_block eileen66
_cod_depositor_comments 'Adding full bibliography for 7034861--7034869.cif.'
_cod_original_formula_sum 'C21 H35.50 Br0.50 F6 N3 O4 S2 Si'
_cod_database_code 7034862
_refine_instructions_details
;
TITL eileen66 in P-1
CELL 1.54184   9.395844  10.852720  14.736860  92.4330  92.8372 109.1328
ZERR    2.00   0.000200   0.000300   0.000300   0.0020   0.0020   0.0020
LATT   1
SFAC  C    H    N    O    F    SI   S    Br
UNIT  42  71  6  8  12  2  4  1
MERG   2
FMAP   2
 
TEMP -173
 
ACTA 150
CONF
 
OMIT 4 -4 3
 
PLAN   10
 
L.S.   10
 
WGHT    0.044400    0.744100
FVAR       6.87237   0.50320
N1    3    0.910651    0.208414    0.806862    11.00000    0.01752    0.01907 =
         0.01450   -0.00184   -0.00060    0.00758
N2    3    0.712572    0.195518    0.717602    11.00000    0.01557    0.02011 =
         0.01548   -0.00248    0.00003    0.00659
C1    1    0.866960    0.239115    0.723475    11.00000    0.01677    0.01656 =
         0.01538   -0.00169   -0.00012    0.00643
C2    1    0.783635    0.132920    0.848472    11.00000    0.02470    0.02025 =
         0.01600   -0.00046    0.00580    0.00921
C3    1    0.661100    0.125065    0.793405    11.00000    0.02041    0.02116 =
         0.01882   -0.00157    0.00582    0.00596
C4    1    1.060182    0.280633    0.861211    11.00000    0.01882    0.02247 =
         0.01676   -0.00498   -0.00652    0.00962
C5    1    1.020298    0.354950    0.942357    11.00000    0.03162    0.03083 =
         0.01922   -0.00764   -0.00612    0.01480
AFIX 137
H5A   2    1.112771    0.404064    0.979301    11.00000   -1.50000
H5B   2    0.951568    0.292400    0.979709    11.00000   -1.50000
H5C   2    0.971227    0.415579    0.919590    11.00000   -1.50000
AFIX   0
C6    1    1.137562    0.183847    0.892141    11.00000    0.03101    0.03475 =
         0.02778   -0.00199   -0.00734    0.01997
AFIX 137
H6A   2    1.137628    0.123778    0.840590    11.00000   -1.50000
H6B   2    1.082728    0.134012    0.940862    11.00000   -1.50000
H6C   2    1.241815    0.231854    0.914752    11.00000   -1.50000
AFIX   0
C7    1    1.163335    0.385561    0.806343    11.00000    0.01968    0.02507 =
         0.02766   -0.00524   -0.00355    0.00588
AFIX 137
H7A   2    1.198644    0.343988    0.755895    11.00000   -1.50000
H7B   2    1.250249    0.439876    0.845774    11.00000   -1.50000
H7C   2    1.107450    0.440297    0.782076    11.00000   -1.50000
AFIX   0
C8    1    0.783618    0.056763    0.931030    11.00000    0.03987    0.02900 =
         0.02070    0.00595    0.00750    0.01481
AFIX 137
H8A   2    0.682242    0.027969    0.953579    11.00000   -1.50000
H8B   2    0.855631    0.112236    0.978521    11.00000   -1.50000
H8C   2    0.812971   -0.019686    0.914943    11.00000   -1.50000
AFIX   0
C9    1    0.501798    0.043147    0.807708    11.00000    0.02197    0.03196 =
         0.03313   -0.00048    0.00889    0.00225
AFIX 137
H9A   2    0.500106   -0.042639    0.826930    11.00000   -1.50000
H9B   2    0.439465    0.032041    0.750673    11.00000   -1.50000
H9C   2    0.461745    0.086519    0.854867    11.00000   -1.50000
AFIX   0
C10   1    0.613270    0.246358    0.654991    11.00000    0.01798    0.02537 =
         0.02026   -0.00374   -0.00449    0.01044
C11   1    0.510390    0.136149    0.590094    11.00000    0.02316    0.03288 =
         0.02685   -0.00719   -0.00853    0.00728
AFIX 137
H11A  2    0.571990    0.096982    0.554680    11.00000   -1.50000
H11B  2    0.450543    0.171352    0.548730    11.00000   -1.50000
H11C  2    0.442630    0.069405    0.625235    11.00000   -1.50000
AFIX   0
C12   1    0.710172    0.358664    0.602636    11.00000    0.02657    0.02425 =
         0.02375   -0.00069   -0.00365    0.01251
AFIX 137
H12A  2    0.779636    0.425336    0.645561    11.00000   -1.50000
H12B  2    0.644870    0.397234    0.568503    11.00000   -1.50000
H12C  2    0.768200    0.325496    0.560244    11.00000   -1.50000
AFIX   0
C13   1    0.523197    0.307162    0.716281    11.00000    0.02416    0.03650 =
         0.03482   -0.00528    0.00084    0.01762
AFIX 137
H13A  2    0.457671    0.239503    0.751800    11.00000   -1.50000
H13B  2    0.461287    0.344934    0.678478    11.00000   -1.50000
H13C  2    0.593158    0.375850    0.757676    11.00000   -1.50000
AFIX   0
C14   1    1.096958    0.405331    0.580834    11.00000    0.02928    0.02374 =
         0.02673    0.00517    0.00699    0.00660
AFIX 137
H14A  2    1.189615    0.441587    0.620526    11.00000   -1.50000
H14B  2    1.036398    0.463417    0.585082    11.00000   -1.50000
H14C  2    1.123078    0.397459    0.517786    11.00000   -1.50000
AFIX   0
C15   1    1.104978    0.138048    0.646072    11.00000    0.02242    0.02420 =
         0.02301   -0.00018    0.00392    0.01041
AFIX 137
H15A  2    1.156503    0.123775    0.592410    11.00000   -1.50000
H15B  2    1.040759    0.053687    0.665394    11.00000   -1.50000
H15C  2    1.180119    0.182730    0.695578    11.00000   -1.50000
AFIX   0
C16   1    0.863232    0.140686    0.518914    11.00000    0.02867    0.02664 =
         0.01665   -0.00137    0.00145    0.01054
AFIX 137
H16A  2    0.926363    0.119837    0.473746    11.00000   -1.50000
H16B  2    0.803901    0.190210    0.491078    11.00000   -1.50000
H16C  2    0.794956    0.059530    0.540352    11.00000   -1.50000
AFIX   0
 
SI    6    0.986136    0.240726    0.617210    11.00000    0.01826    0.01779 =
         0.01518    0.00105    0.00315    0.00625
N3    3    0.824883    0.690817    0.690237    11.00000    0.02663    0.02457 =
         0.02437   -0.00447   -0.00589    0.01330
S1    7    0.906157    0.693254    0.786513    11.00000    0.01964    0.02118 =
         0.01854    0.00199    0.00151    0.00777
O1    4    0.885733    0.780123    0.856351    11.00000    0.04127    0.03748 =
         0.01976   -0.00185    0.00365    0.02090
O2    4    0.889479    0.561667    0.807313    11.00000    0.02780    0.02369 =
         0.03318    0.00962    0.00266    0.00779
C17   1    1.105562    0.762136    0.763429    11.00000    0.02170    0.02474 =
         0.02961    0.00590   -0.00084    0.00823
F1    5    1.137573    0.882819    0.736133    11.00000    0.02790    0.02602 =
         0.05699    0.01556    0.00192    0.00356
F2    5    1.142656    0.690911    0.699663    11.00000    0.03333    0.04326 =
         0.04758    0.00519    0.01689    0.01942
F3    5    1.191174    0.766580    0.839066    11.00000    0.02659    0.05401 =
         0.04454    0.01125   -0.01288    0.00875
SAME S2 O3' O4' C18' F4' F5' F6'
SADI S2 O3 S2 O4
SADI C18 F4 C18 F5 C18 F6
SADI F4 F5 F5 F6 F6 F4
SIMU 0.02 0.04 0.9 S2 > F6'
 
S2    7    0.746359    0.790211    0.657661    11.00000    0.01962    0.01961 =
         0.02189    0.00313    0.00154    0.00759
PART1 21
O3    4    0.788456    0.911314    0.710010    21.00000    0.03536    0.01861 =
         0.03589    0.00255    0.00199    0.01125
O4    4    0.750489    0.790869    0.560629    21.00000    0.03252    0.04362 =
         0.02097    0.00727    0.00330    0.01979
C18   1    0.546027    0.709470    0.674034    21.00000    0.01946    0.03713 =
         0.04304    0.01489    0.00655    0.01087
F4    5    0.470419    0.787580    0.648017    21.00000    0.02600    0.05365 =
         0.04956    0.01413    0.00522    0.02425
F5    5    0.526451    0.691062    0.762009    21.00000    0.03447    0.09234 =
         0.04909    0.04111    0.02147    0.02179
F6    5    0.492637    0.596303    0.626401    21.00000    0.03008    0.03241 =
         0.08833    0.00184   -0.01646   -0.00093
PART2 -21
O3'   4    0.746983    0.893134    0.721486   -21.00000    0.04710    0.02832 =
         0.04419   -0.01519   -0.01504    0.02287
O4'   4    0.774508    0.819217    0.565885   -21.00000    0.02957    0.03991 =
         0.03153    0.01916    0.01022    0.00976
C18'  1    0.548186    0.682002    0.647721   -21.00000    0.02649    0.04223 =
         0.02252    0.01098    0.00554    0.01837
F4'   5    0.458375    0.750806    0.625293   -21.00000    0.02651    0.05448 =
         0.03966    0.00165    0.00013    0.02330
F5'   5    0.505851    0.628578    0.725547   -21.00000    0.03478    0.07215 =
         0.03711    0.02767    0.01168    0.00420
F6'   5    0.524897    0.587389    0.583708   -21.00000    0.03589    0.03333 =
         0.04108   -0.00604   -0.01463    0.00884
PART0
 
SIMU C91 > C96 0.01 0.04 0.9
 
PART  -1
BR    8    0.578522    0.318093    1.001261    10.50000    0.02808    0.02888 =
         0.03073   -0.00315   -0.00072    0.01458
AFIX  66
C91   1    0.519615    0.467729    0.996008    10.50000    0.01875    0.03264 =
         0.01612   -0.00466   -0.00077    0.00455
C92   1    0.583217    0.562181    0.935490    10.50000    0.02035    0.02740 =
         0.01909   -0.00281    0.00386    0.00338
AFIX  43
H92   2    0.655707    0.550825    0.896191    10.50000   -1.20000
AFIX  65
C93   1    0.540756    0.673246    0.932472    10.50000    0.02918    0.02843 =
         0.02176    0.00112    0.00180    0.00360
AFIX  43
H93   2    0.584225    0.737800    0.891110    10.50000   -1.20000
AFIX  65
C94   1    0.434692    0.689862    0.989971    10.50000    0.06253    0.09564 =
         0.05015    0.00476   -0.01881    0.01083
AFIX  43
H94   2    0.405672    0.765770    0.987908    10.50000   -1.20000
AFIX  65
C95   1    0.371089    0.595411    1.050490    10.50000    0.02290    0.03993 =
         0.02107   -0.00243    0.00228    0.01268
AFIX  43
H95   2    0.298599    0.606767    1.089788    10.50000   -1.20000
AFIX  65
C96   1    0.413549    0.484345    1.053509    10.50000    0.02094    0.03066 =
         0.01881   -0.00046    0.00046    0.00795
AFIX  43
H96   2    0.370079    0.419792    1.094871    10.50000   -1.20000
PART   0
 
HKLF    4
;

loop_
_symmetry_equiv_pos_as_xyz
'x, y, z'
'-x, -y, -z'

loop_
_atom_site_label
_atom_site_type_symbol
_atom_site_fract_x
_atom_site_fract_y
_atom_site_fract_z
_atom_site_U_iso_or_equiv
_atom_site_adp_type
_atom_site_occupancy
_atom_site_symmetry_multiplicity
_atom_site_calc_flag
_atom_site_refinement_flags
_atom_site_disorder_assembly
_atom_site_disorder_group
N1 N 0.91065(12) 0.20841(11) 0.80686(7) 0.0168(2) Uani 1 1 d . . .
N2 N 0.71257(12) 0.19552(11) 0.71760(7) 0.0170(2) Uani 1 1 d . . .
C1 C 0.86696(14) 0.23911(12) 0.72347(8) 0.0161(2) Uani 1 1 d . . .
C2 C 0.78364(15) 0.13292(13) 0.84847(9) 0.0198(3) Uani 1 1 d . . .
C3 C 0.66110(15) 0.12506(13) 0.79340(9) 0.0203(3) Uani 1 1 d . . .
C4 C 1.06018(15) 0.28063(13) 0.86121(9) 0.0191(3) Uani 1 1 d . . .
C5 C 1.02030(17) 0.35495(15) 0.94236(9) 0.0267(3) Uani 1 1 d . . .
H5A H 1.1128 0.4041 0.9793 0.040 Uiso 1 1 calc R . .
H5B H 0.9516 0.2924 0.9797 0.040 Uiso 1 1 calc R . .
H5C H 0.9712 0.4156 0.9196 0.040 Uiso 1 1 calc R . .
C6 C 1.13756(18) 0.18385(16) 0.89214(10) 0.0294(3) Uani 1 1 d . . .
H6A H 1.1376 0.1238 0.8406 0.044 Uiso 1 1 calc R . .
H6B H 1.0827 0.1340 0.9409 0.044 Uiso 1 1 calc R . .
H6C H 1.2418 0.2319 0.9148 0.044 Uiso 1 1 calc R . .
C7 C 1.16334(16) 0.38556(14) 0.80634(10) 0.0249(3) Uani 1 1 d . . .
H7A H 1.1986 0.3440 0.7559 0.037 Uiso 1 1 calc R . .
H7B H 1.2502 0.4399 0.8458 0.037 Uiso 1 1 calc R . .
H7C H 1.1075 0.4403 0.7821 0.037 Uiso 1 1 calc R . .
C8 C 0.78362(19) 0.05676(15) 0.93103(10) 0.0287(3) Uani 1 1 d . . .
H8A H 0.6822 0.0280 0.9536 0.043 Uiso 1 1 calc R . .
H8B H 0.8556 0.1122 0.9785 0.043 Uiso 1 1 calc R . .
H8C H 0.8130 -0.0197 0.9149 0.043 Uiso 1 1 calc R . .
C9 C 0.50180(17) 0.04315(16) 0.80771(11) 0.0305(3) Uani 1 1 d . . .
H9A H 0.5001 -0.0426 0.8269 0.046 Uiso 1 1 calc R . .
H9B H 0.4395 0.0320 0.7507 0.046 Uiso 1 1 calc R . .
H9C H 0.4617 0.0865 0.8549 0.046 Uiso 1 1 calc R . .
C10 C 0.61327(15) 0.24636(14) 0.65499(9) 0.0208(3) Uani 1 1 d . . .
C11 C 0.51039(17) 0.13615(16) 0.59009(10) 0.0287(3) Uani 1 1 d . . .
H11A H 0.5720 0.0970 0.5547 0.043 Uiso 1 1 calc R . .
H11B H 0.4505 0.1714 0.5487 0.043 Uiso 1 1 calc R . .
H11C H 0.4426 0.0694 0.6252 0.043 Uiso 1 1 calc R . .
C12 C 0.71017(16) 0.35866(14) 0.60264(10) 0.0241(3) Uani 1 1 d . . .
H12A H 0.7796 0.4253 0.6456 0.036 Uiso 1 1 calc R . .
H12B H 0.6449 0.3972 0.5685 0.036 Uiso 1 1 calc R . .
H12C H 0.7682 0.3255 0.5602 0.036 Uiso 1 1 calc R . .
C13 C 0.52320(17) 0.30716(16) 0.71628(11) 0.0302(3) Uani 1 1 d . . .
H13A H 0.4577 0.2395 0.7518 0.045 Uiso 1 1 calc R . .
H13B H 0.4613 0.3449 0.6785 0.045 Uiso 1 1 calc R . .
H13C H 0.5932 0.3758 0.7577 0.045 Uiso 1 1 calc R . .
C14 C 1.09696(17) 0.40533(14) 0.58083(10) 0.0268(3) Uani 1 1 d . . .
H14A H 1.1896 0.4416 0.6205 0.040 Uiso 1 1 calc R . .
H14B H 1.0364 0.4634 0.5851 0.040 Uiso 1 1 calc R . .
H14C H 1.1231 0.3975 0.5178 0.040 Uiso 1 1 calc R . .
C15 C 1.10498(16) 0.13805(14) 0.64607(9) 0.0225(3) Uani 1 1 d . . .
H15A H 1.1565 0.1238 0.5924 0.034 Uiso 1 1 calc R . .
H15B H 1.0408 0.0537 0.6654 0.034 Uiso 1 1 calc R . .
H15C H 1.1801 0.1827 0.6956 0.034 Uiso 1 1 calc R . .
C16 C 0.86323(16) 0.14069(14) 0.51891(9) 0.0237(3) Uani 1 1 d . . .
H16A H 0.9264 0.1198 0.4737 0.036 Uiso 1 1 calc R . .
H16B H 0.8039 0.1902 0.4911 0.036 Uiso 1 1 calc R . .
H16C H 0.7950 0.0595 0.5404 0.036 Uiso 1 1 calc R . .
Si Si 0.98614(4) 0.24073(3) 0.61721(2) 0.01693(9) Uani 1 1 d . . .
N3 N 0.82488(14) 0.69082(12) 0.69024(8) 0.0244(2) Uani 1 1 d . A .
S1 S 0.90616(4) 0.69325(3) 0.78651(2) 0.01950(8) Uani 1 1 d . . .
O1 O 0.88573(13) 0.78012(11) 0.85635(7) 0.0310(2) Uani 1 1 d . . .
O2 O 0.88948(12) 0.56167(10) 0.80731(7) 0.0281(2) Uani 1 1 d . . .
C17 C 1.10556(16) 0.76214(14) 0.76343(10) 0.0252(3) Uani 1 1 d . . .
F1 F 1.13757(10) 0.88282(9) 0.73613(7) 0.0379(2) Uani 1 1 d . . .
F2 F 1.14266(11) 0.69091(10) 0.69966(7) 0.0392(2) Uani 1 1 d . . .
F3 F 1.19117(11) 0.76658(11) 0.83907(7) 0.0431(3) Uani 1 1 d . . .
S2 S 0.74636(4) 0.79021(3) 0.65766(2) 0.02004(9) Uani 1 1 d D . .
O3 O 0.7885(9) 0.9113(7) 0.7100(6) 0.0294(12) Uani 0.503(14) 1 d PDU A 1
O4 O 0.7505(17) 0.7909(14) 0.5606(6) 0.0304(18) Uani 0.503(14) 1 d PDU A 1
C18 C 0.5460(7) 0.7095(8) 0.6740(6) 0.0323(15) Uani 0.503(14) 1 d PDU A 1
F4 F 0.4704(7) 0.7876(7) 0.6480(5) 0.0399(11) Uani 0.503(14) 1 d PDU A 1
F5 F 0.5265(5) 0.6911(9) 0.7620(5) 0.0567(18) Uani 0.503(14) 1 d PDU A 1
F6 F 0.4926(5) 0.5963(4) 0.6264(7) 0.0538(19) Uani 0.503(14) 1 d PDU A 1
O3' O 0.7470(11) 0.8931(8) 0.7215(6) 0.0385(16) Uani 0.497(14) 1 d PDU A 2
O4' O 0.7745(18) 0.8192(15) 0.5659(7) 0.033(2) Uani 0.497(14) 1 d PDU A 2
C18' C 0.5482(8) 0.6820(8) 0.6477(5) 0.0283(15) Uani 0.497(14) 1 d PDU A 2
F4' F 0.4584(7) 0.7508(7) 0.6253(4) 0.0379(10) Uani 0.497(14) 1 d PDU A 2
F5' F 0.5059(3) 0.6286(7) 0.7255(4) 0.0503(14) Uani 0.497(14) 1 d PDU A 2
F6' F 0.5249(6) 0.5874(3) 0.5837(4) 0.0383(10) Uani 0.497(14) 1 d PDU A 2
Br Br 0.57852(6) 0.31809(4) 1.00126(4) 0.02820(14) Uani 0.50 1 d P B -1
C91 C 0.5196(3) 0.46773(18) 0.99601(16) 0.0237(6) Uani 0.50 1 d PG B -1
C92 C 0.5832(2) 0.5622(2) 0.93549(14) 0.0234(8) Uani 0.50 1 d PG B -1
H92 H 0.6557 0.5508 0.8962 0.028 Uiso 0.50 1 calc PR B -1
C93 C 0.5408(3) 0.67325(18) 0.93247(14) 0.0279(6) Uani 0.50 1 d PG B -1
H93 H 0.5842 0.7378 0.8911 0.034 Uiso 0.50 1 calc PR B -1
C94 C 0.4347(3) 0.68986(19) 0.98997(17) 0.074(4) Uani 0.50 1 d PG B -1
H94 H 0.4057 0.7658 0.9879 0.089 Uiso 0.50 1 calc PR B -1
C95 C 0.3711(2) 0.5954(2) 1.05049(14) 0.0275(6) Uani 0.50 1 d PG B -1
H95 H 0.2986 0.6068 1.0898 0.033 Uiso 0.50 1 calc PR B -1
C96 C 0.4135(2) 0.48434(19) 1.05351(13) 0.0237(9) Uani 0.50 1 d PG B -1
H96 H 0.3701 0.4198 1.0949 0.028 Uiso 0.50 1 calc PR B -1

loop_
_atom_site_aniso_label
_atom_site_aniso_U_11
_atom_site_aniso_U_22
_atom_site_aniso_U_33
_atom_site_aniso_U_23
_atom_site_aniso_U_13
_atom_site_aniso_U_12
N1 0.0175(5) 0.0191(5) 0.0145(5) -0.0018(4) -0.0006(4) 0.0076(4)
N2 0.0156(5) 0.0201(5) 0.0155(5) -0.0025(4) 0.0000(4) 0.0066(4)
C1 0.0168(6) 0.0166(6) 0.0154(6) -0.0017(4) -0.0001(4) 0.0064(5)
C2 0.0247(6) 0.0203(6) 0.0160(6) -0.0005(5) 0.0058(5) 0.0092(5)
C3 0.0204(6) 0.0212(6) 0.0188(6) -0.0016(5) 0.0058(5) 0.0060(5)
C4 0.0188(6) 0.0225(6) 0.0168(6) -0.0050(5) -0.0065(5) 0.0096(5)
C5 0.0316(7) 0.0308(7) 0.0192(6) -0.0076(5) -0.0061(5) 0.0148(6)
C6 0.0310(8) 0.0347(8) 0.0278(7) -0.0020(6) -0.0073(6) 0.0200(6)
C7 0.0197(6) 0.0251(7) 0.0277(7) -0.0052(5) -0.0036(5) 0.0059(5)
C8 0.0399(8) 0.0290(7) 0.0207(7) 0.0060(6) 0.0075(6) 0.0148(6)
C9 0.0220(7) 0.0320(8) 0.0331(8) -0.0005(6) 0.0089(6) 0.0022(6)
C10 0.0180(6) 0.0254(7) 0.0203(6) -0.0037(5) -0.0045(5) 0.0104(5)
C11 0.0232(7) 0.0329(8) 0.0268(7) -0.0072(6) -0.0085(6) 0.0073(6)
C12 0.0266(7) 0.0242(7) 0.0238(6) -0.0007(5) -0.0037(5) 0.0125(6)
C13 0.0242(7) 0.0365(8) 0.0348(8) -0.0053(6) 0.0008(6) 0.0176(6)
C14 0.0293(7) 0.0237(7) 0.0267(7) 0.0052(6) 0.0070(6) 0.0066(6)
C15 0.0224(6) 0.0242(7) 0.0230(6) -0.0002(5) 0.0039(5) 0.0104(5)
C16 0.0287(7) 0.0266(7) 0.0167(6) -0.0014(5) 0.0014(5) 0.0105(6)
Si 0.01826(17) 0.01779(17) 0.01518(16) 0.00105(12) 0.00315(12) 0.00625(13)
N3 0.0266(6) 0.0246(6) 0.0244(6) -0.0045(5) -0.0059(5) 0.0133(5)
S1 0.01964(16) 0.02118(17) 0.01854(15) 0.00199(12) 0.00151(11) 0.00777(12)
O1 0.0413(6) 0.0375(6) 0.0198(5) -0.0019(4) 0.0036(4) 0.0209(5)
O2 0.0278(5) 0.0237(5) 0.0332(5) 0.0096(4) 0.0027(4) 0.0078(4)
C17 0.0217(7) 0.0247(7) 0.0296(7) 0.0059(6) -0.0008(5) 0.0082(5)
F1 0.0279(5) 0.0260(5) 0.0570(6) 0.0156(4) 0.0019(4) 0.0036(4)
F2 0.0333(5) 0.0433(6) 0.0476(6) 0.0052(4) 0.0169(4) 0.0194(4)
F3 0.0266(5) 0.0540(6) 0.0445(6) 0.0113(5) -0.0129(4) 0.0087(4)
S2 0.01962(16) 0.01961(16) 0.02189(16) 0.00313(12) 0.00154(12) 0.00759(12)
O3 0.035(3) 0.0186(16) 0.0359(18) 0.0025(13) 0.0020(19) 0.0113(18)
O4 0.033(5) 0.044(5) 0.0210(17) 0.0073(19) 0.0033(17) 0.020(4)
C18 0.0195(18) 0.037(3) 0.043(4) 0.015(3) 0.007(2) 0.0109(18)
F4 0.0260(15) 0.054(3) 0.050(3) 0.0141(19) 0.0052(17) 0.0243(19)
F5 0.0345(15) 0.092(4) 0.049(3) 0.041(3) 0.0215(16) 0.0218(19)
F6 0.0301(15) 0.0324(15) 0.088(5) 0.002(2) -0.016(2) -0.0009(12)
O3' 0.047(4) 0.028(3) 0.044(3) -0.015(2) -0.015(3) 0.023(3)
O4' 0.030(4) 0.040(5) 0.032(3) 0.019(3) 0.010(2) 0.010(3)
C18' 0.026(2) 0.042(4) 0.023(3) 0.011(2) 0.0055(19) 0.018(2)
F4' 0.0265(14) 0.054(3) 0.040(2) 0.0016(16) 0.0001(14) 0.0233(18)
F5' 0.0348(13) 0.072(3) 0.037(2) 0.028(2) 0.0117(12) 0.0042(14)
F6' 0.0359(16) 0.0333(12) 0.041(2) -0.0060(12) -0.0146(14) 0.0088(10)
Br 0.0281(3) 0.0289(2) 0.0307(3) -0.00315(19) -0.0007(2) 0.0146(2)
C91 0.0187(14) 0.0326(18) 0.0161(12) -0.0047(13) -0.0008(11) 0.0046(11)
C92 0.0203(15) 0.027(2) 0.0191(14) -0.0028(13) 0.0039(11) 0.0034(13)
C93 0.0292(15) 0.0284(15) 0.0218(13) 0.0011(11) 0.0018(11) 0.0036(12)
C94 0.063(6) 0.096(8) 0.050(5) 0.005(4) -0.019(4) 0.011(5)
C95 0.0229(13) 0.0399(17) 0.0211(13) -0.0024(12) 0.0023(11) 0.0127(12)
C96 0.0209(15) 0.031(2) 0.0188(15) -0.0005(14) 0.0005(13) 0.0080(14)

loop_
_atom_type_symbol
_atom_type_description
_atom_type_scat_dispersion_real
_atom_type_scat_dispersion_imag
_atom_type_scat_source
C C 0.0181 0.0091 'International Tables Vol C Tables 4.2.6.8 and 6.1.1.4'
H H 0.0000 0.0000 'International Tables Vol C Tables 4.2.6.8 and 6.1.1.4'
N N 0.0311 0.0180 'International Tables Vol C Tables 4.2.6.8 and 6.1.1.4'
O O 0.0492 0.0322 'International Tables Vol C Tables 4.2.6.8 and 6.1.1.4'
F F 0.0727 0.0534 'International Tables Vol C Tables 4.2.6.8 and 6.1.1.4'
Si Si 0.2541 0.3302 'International Tables Vol C Tables 4.2.6.8 and 6.1.1.4'
S S 0.3331 0.5567 'International Tables Vol C Tables 4.2.6.8 and 6.1.1.4'
Br Br -0.6763 1.2805 'International Tables Vol C Tables 4.2.6.8 and 6.1.1.4'

loop_
_geom_angle_atom_site_label_1
_geom_angle_atom_site_label_2
_geom_angle_atom_site_label_3
_geom_angle
C1 N1 C2 109.26(11)
C1 N1 C4 125.60(11)
C2 N1 C4 122.01(10)
C1 N2 C3 109.13(11)
C1 N2 C10 125.27(11)
C3 N2 C10 123.50(11)
N1 C1 N2 106.35(11)
N1 C1 Si 121.67(9)
N2 C1 Si 122.72(9)
C3 C2 N1 107.42(11)
C3 C2 C8 125.70(13)
N1 C2 C8 126.21(13)
C2 C3 N2 107.40(11)
C2 C3 C9 125.32(13)
N2 C3 C9 126.98(13)
C7 C4 N1 111.09(10)
C7 C4 C6 111.31(12)
N1 C4 C6 110.47(11)
C7 C4 C5 105.55(11)
N1 C4 C5 106.04(10)
C6 C4 C5 112.18(11)
N2 C10 C12 110.50(11)
N2 C10 C11 110.65(11)
C12 C10 C11 111.12(12)
N2 C10 C13 106.97(11)
C12 C10 C13 105.33(12)
C11 C10 C13 112.08(12)
C15 Si C14 113.36(7)
C15 Si C16 101.00(6)
C14 Si C16 109.96(7)
C15 Si C1 105.10(6)
C14 Si C1 115.93(6)
C16 Si C1 110.40(6)
S2 N3 S1 126.62(8)
O1 S1 O2 118.64(7)
O1 S1 N3 117.03(7)
O2 S1 N3 108.67(7)
O1 S1 C17 104.49(7)
O2 S1 C17 103.48(6)
N3 S1 C17 102.05(7)
F2 C17 F1 107.99(12)
F2 C17 F3 108.18(12)
F1 C17 F3 108.28(12)
F2 C17 S1 111.71(10)
F1 C17 S1 111.09(10)
F3 C17 S1 109.48(10)
O4' S2 O3 107.2(7)
O4' S2 O3' 118.8(7)
O3 S2 O3' 17.0(4)
O4' S2 O4 12.9(9)
O3 S2 O4 119.1(6)
O3' S2 O4 128.9(8)
O4' S2 N3 111.1(8)
O3 S2 N3 115.5(4)
O3' S2 N3 117.4(4)
O4 S2 N3 107.3(7)
O4' S2 C18 112.9(7)
O3 S2 C18 105.7(3)
O3' S2 C18 89.1(3)
O4 S2 C18 103.1(6)
N3 S2 C18 104.4(2)
O4' S2 C18' 102.3(6)
O3 S2 C18' 120.2(3)
O3' S2 C18' 104.0(3)
O4 S2 C18' 91.2(6)
N3 S2 C18' 99.6(2)
C18 S2 C18' 15.2(2)
F6 C18 F4 109.7(5)
F6 C18 F5 109.7(5)
F4 C18 F5 107.7(5)
F6 C18 S2 111.3(4)
F4 C18 S2 108.5(5)
F5 C18 S2 109.9(4)
F6' C18' F5' 108.5(5)
F6' C18' F4' 107.4(5)
F5' C18' F4' 107.8(5)
F6' C18' S2 111.7(4)
F5' C18' S2 111.7(4)
F4' C18' S2 109.6(5)
C92 C91 C96 120.0
C92 C91 Br 120.12(13)
C96 C91 Br 119.87(13)
C93 C92 C91 120.0
C94 C93 C92 120.0
C95 C94 C93 120.0
C94 C95 C96 120.0
C95 C96 C91 120.0

loop_
_geom_bond_atom_site_label_1
_geom_bond_atom_site_label_2
_geom_bond_distance
N1 C1 1.3653(16)
N1 C2 1.3949(17)
N1 C4 1.5308(16)
N2 C1 1.3674(16)
N2 C3 1.3964(17)
N2 C10 1.5237(16)
C1 Si 1.9671(13)
C2 C3 1.352(2)
C2 C8 1.4996(19)
C3 C9 1.5000(19)
C4 C7 1.524(2)
C4 C6 1.5324(18)
C4 C5 1.5432(18)
C10 C12 1.527(2)
C10 C11 1.5274(18)
C10 C13 1.5358(19)
C14 Si 1.8655(15)
C15 Si 1.8650(14)
C16 Si 1.8681(14)
N3 S2 1.5713(12)
N3 S1 1.5726(12)
S1 O1 1.4285(11)
S1 O2 1.4329(11)
S1 C17 1.8307(15)
C17 F2 1.3226(18)
C17 F1 1.3290(17)
C17 F3 1.3316(17)
S2 O4' 1.420(9)
S2 O3 1.422(7)
S2 O3' 1.428(7)
S2 O4 1.433(8)
S2 C18 1.831(6)
S2 C18' 1.842(7)
C18 F6 1.319(6)
C18 F4 1.329(8)
C18 F5 1.333(7)
C18' F6' 1.320(6)
C18' F5' 1.327(7)
C18' F4' 1.336(8)
Br C91 1.8829(14)
C91 C92 1.3900
C91 C96 1.3900
C92 C93 1.3900
C93 C94 1.3900
C94 C95 1.3900
C95 C96 1.3900

loop_
_geom_torsion_atom_site_label_1
_geom_torsion_atom_site_label_2
_geom_torsion_atom_site_label_3
_geom_torsion_atom_site_label_4
_geom_torsion
C2 N1 C1 N2 6.59(13)
C4 N1 C1 N2 -153.55(11)
C2 N1 C1 Si -140.85(9)
C4 N1 C1 Si 59.01(15)
C3 N2 C1 N1 -6.49(14)
C10 N2 C1 N1 157.43(11)
C3 N2 C1 Si 140.52(10)
C10 N2 C1 Si -55.55(15)
C1 N1 C2 C3 -4.23(14)
C4 N1 C2 C3 156.76(11)
C1 N1 C2 C8 166.81(13)
C4 N1 C2 C8 -32.20(19)
N1 C2 C3 N2 0.15(14)
C8 C2 C3 N2 -170.95(12)
N1 C2 C3 C9 174.16(13)
C8 C2 C3 C9 3.1(2)
C1 N2 C3 C2 3.98(14)
C10 N2 C3 C2 -160.30(11)
C1 N2 C3 C9 -169.91(13)
C10 N2 C3 C9 25.8(2)
C1 N1 C4 C7 -5.35(17)
C2 N1 C4 C7 -163.13(11)
C1 N1 C4 C6 -129.38(13)
C2 N1 C4 C6 72.84(15)
C1 N1 C4 C5 108.85(14)
C2 N1 C4 C5 -48.93(15)
C1 N2 C10 C12 -2.97(16)
C3 N2 C10 C12 158.75(12)
C1 N2 C10 C11 120.53(13)
C3 N2 C10 C11 -77.75(15)
C1 N2 C10 C13 -117.12(13)
C3 N2 C10 C13 44.59(16)
N1 C1 Si C15 20.48(12)
N2 C1 Si C15 -121.65(11)
N1 C1 Si C14 -105.52(11)
N2 C1 Si C14 112.34(11)
N1 C1 Si C16 128.62(11)
N2 C1 Si C16 -13.52(13)
S2 N3 S1 O1 11.25(13)
S2 N3 S1 O2 149.02(9)
S2 N3 S1 C17 -102.09(11)
O1 S1 C17 F2 179.56(10)
O2 S1 C17 F2 54.73(11)
N3 S1 C17 F2 -58.08(11)
O1 S1 C17 F1 -59.78(12)
O2 S1 C17 F1 175.40(10)
N3 S1 C17 F1 62.58(12)
O1 S1 C17 F3 59.76(12)
O2 S1 C17 F3 -65.07(12)
N3 S1 C17 F3 -177.88(10)
S1 N3 S2 O4' 140.8(6)
S1 N3 S2 O3 18.4(3)
S1 N3 S2 O3' -0.5(5)
S1 N3 S2 O4 153.8(6)
S1 N3 S2 C18 -97.2(3)
S1 N3 S2 C18' -111.9(2)
O4' S2 C18 F6 61.5(9)
O3 S2 C18 F6 178.4(6)
O3' S2 C18 F6 -177.4(6)
O4 S2 C18 F6 52.7(8)
N3 S2 C18 F6 -59.3(5)
C18' S2 C18 F6 14.0(12)
O4' S2 C18 F4 -59.3(9)
O3 S2 C18 F4 57.6(6)
O3' S2 C18 F4 61.8(6)
O4 S2 C18 F4 -68.1(8)
N3 S2 C18 F4 179.9(4)
C18' S2 C18 F4 -106.8(17)
O4' S2 C18 F5 -176.8(8)
O3 S2 C18 F5 -59.9(6)
O3' S2 C18 F5 -55.7(6)
O4 S2 C18 F5 174.4(8)
N3 S2 C18 F5 62.4(4)
C18' S2 C18 F5 135.6(19)
O4' S2 C18' F6' 49.5(9)
O3 S2 C18' F6' 168.0(6)
O3' S2 C18' F6' 173.7(6)
O4 S2 C18' F6' 43.0(8)
N3 S2 C18' F6' -64.8(4)
C18 S2 C18' F6' -175(2)
O4' S2 C18' F5' 171.1(9)
O3 S2 C18' F5' -70.3(7)
O3' S2 C18' F5' -64.6(6)
O4 S2 C18' F5' 164.6(8)
N3 S2 C18' F5' 56.9(4)
C18 S2 C18' F5' -52.9(14)
O4' S2 C18' F4' -69.5(9)
O3 S2 C18' F4' 49.1(7)
O3' S2 C18' F4' 54.8(6)
O4 S2 C18' F4' -76.0(8)
N3 S2 C18' F4' 176.3(4)
C18 S2 C18' F4' 66.5(15)
C96 C91 C92 C93 0.0
Br C91 C92 C93 -179.28(19)
C91 C92 C93 C94 0.0
C92 C93 C94 C95 0.0
C93 C94 C95 C96 0.0
C94 C95 C96 C91 0.0
C92 C91 C96 C95 0.0
Br C91 C96 C95 179.29(19)
